data_4501935
loop_
_publ_author_name
'Wang, Wenyue'
'Niu, Xiling'
'Gao, Yongchao'
'Zhu, Yanyan'
'Li, Gang'
'Lu, Huijie'
'Tang, Mingsheng'

_publ_section_title
;
 One Chiral and Two Achiral 3-D Coordination Polymers Constructed by
 2-Phenyl Imidazole Dicarboxylate
;
_journal_issue 9
_journal_name_full 'Crystal Growth &amp; Design'
_journal_page_first 4050
_journal_paper_doi 10.1021/cg100736x
_journal_volume 10
_journal_year 2010
_chemical_formula_sum 'C22 H16 Mn2 N4 O10'
_chemical_formula_weight 606.27
_chemical_name_systematic
;

 ?

;
_space_group_IT_number 161
_symmetry_cell_setting rhombohedral
_symmetry_space_group_name_Hall 'R 3 -2"c'
_symmetry_space_group_name_H-M 'R 3 c :H'
_atom_sites_solution_hydrogens geom
_atom_sites_solution_primary direct
_atom_sites_solution_secondary difmap
_audit_creation_method SHELXL-97
_cell_angle_alpha 90.00
_cell_angle_beta 90.00
_cell_angle_gamma 120.00
_cell_formula_units_Z 9
_cell_length_a 28.5972(6)
_cell_length_b 28.5972(6)
_cell_length_c 8.7442(5)
_cell_measurement_reflns_used 866
_cell_measurement_temperature 296(2)
_cell_measurement_theta_max 15.60
_cell_measurement_theta_min 2.47
_cell_volume 6193.0(4)
_computing_cell_refinement 'Bruker SMART'
_computing_data_collection 'Bruker SMART'
_computing_data_reduction 'Bruker SAINT'
_computing_molecular_graphics 'Bruker SHELXTL'
_computing_publication_material 'Bruker SHELXTL'
_computing_structure_refinement 'SHELXL-97 (Sheldrick, 1997)'
_computing_structure_solution 'SHELXS-97 (Sheldrick, 1990)'
_diffrn_ambient_temperature 296(2)
_diffrn_measured_fraction_theta_full 0.999
_diffrn_measured_fraction_theta_max 0.999
_diffrn_measurement_device_type 'CCD area detector'
_diffrn_measurement_method 'phi and omega scans'
_diffrn_radiation_monochromator graphite
_diffrn_radiation_source 'fine-focus sealed tube'
_diffrn_radiation_type MoK\a
_diffrn_radiation_wavelength 0.71073
_diffrn_reflns_av_R_equivalents 0.1130
_diffrn_reflns_av_sigmaI/netI 0.1825
_diffrn_reflns_limit_h_max 34
_diffrn_reflns_limit_h_min -27
_diffrn_reflns_limit_k_max 29
_diffrn_reflns_limit_k_min -29
_diffrn_reflns_limit_l_max 10
_diffrn_reflns_limit_l_min -10
_diffrn_reflns_number 9826
_diffrn_reflns_theta_full 25.50
_diffrn_reflns_theta_max 25.50
_diffrn_reflns_theta_min 1.42
_diffrn_standards_decay_% 0
_diffrn_standards_interval_count 0
_diffrn_standards_interval_time 0
_diffrn_standards_number 0
_exptl_absorpt_coefficient_mu 0.975
_exptl_absorpt_correction_T_max 0.9004
_exptl_absorpt_correction_T_min 0.7456
_exptl_absorpt_correction_type multi-scan
_exptl_absorpt_process_details sadabs
_exptl_crystal_colour yellow
_exptl_crystal_density_diffrn 1.463
_exptl_crystal_density_method 'not measured'
_exptl_crystal_description block
_exptl_crystal_F_000 2754
_exptl_crystal_size_max 0.32
_exptl_crystal_size_mid 0.15
_exptl_crystal_size_min 0.11
_refine_diff_density_max 0.493
_refine_diff_density_min -0.353
_refine_diff_density_rms 0.071
_refine_ls_abs_structure_details 'Flack H D (1983), Acta Cryst. A39, 876-881'
_refine_ls_abs_structure_Flack 0.04(3)
_refine_ls_extinction_method none
_refine_ls_goodness_of_fit_ref 0.879
_refine_ls_hydrogen_treatment constr
_refine_ls_matrix_type full
_refine_ls_number_parameters 172
_refine_ls_number_reflns 2544
_refine_ls_number_restraints 1
_refine_ls_restrained_S_all 0.879
_refine_ls_R_factor_all 0.1059
_refine_ls_R_factor_gt 0.0515
_refine_ls_shift/su_max 0.000
_refine_ls_shift/su_mean 0.000
_refine_ls_structure_factor_coef Fsqd
_refine_ls_weighting_details 'calc w=1/[\s^2^(Fo^2^)+(0.0000P)^2^+0.0000P] where P=(Fo^2^+2Fc^2^)/3'
_refine_ls_weighting_scheme calc
_refine_ls_wR_factor_gt 0.0706
_refine_ls_wR_factor_ref 0.0767
_reflns_number_gt 1242
_reflns_number_total 2544
_reflns_threshold_expression >2sigma(I)
_cod_data_source_file cg100736x_si_003.cif
_cod_data_source_block a
_cod_depositor_comments
;
The following automatic conversions were performed:

'_symmetry_cell_setting' value 'Rhombohedral' changed to
'rhombohedral' according to
/home/saulius/struct/CIF-dictionaries/cif_core.dic dictionary named
'cif_core.dic' version 2.4.2 from 2011-04-26.

Automatic conversion script
Id: cif_fix_values 1715 2011-07-08 13:25:40Z adriana 
;
_cod_original_cell_volume 6192.9(4)
_cod_original_sg_symbol_H-M R3c
_cod_database_code 4501935

loop_
_symmetry_equiv_pos_as_xyz
'x, y, z'
'-y, x-y, z'
'-x+y, -x, z'
'-y, -x, z+1/2'
'-x+y, y, z+1/2'
'x, x-y, z+1/2'
'x+2/3, y+1/3, z+1/3'
'-y+2/3, x-y+1/3, z+1/3'
'-x+y+2/3, -x+1/3, z+1/3'
'-y+2/3, -x+1/3, z+5/6'
'-x+y+2/3, y+1/3, z+5/6'
'x+2/3, x-y+1/3, z+5/6'
'x+1/3, y+2/3, z+2/3'
'-y+1/3, x-y+2/3, z+2/3'
'-x+y+1/3, -x+2/3, z+2/3'
'-y+1/3, -x+2/3, z+7/6'
'-x+y+1/3, y+2/3, z+7/6'
'x+1/3, x-y+2/3, z+7/6'

loop_
_atom_site_label
_atom_site_type_symbol
_atom_site_fract_x
_atom_site_fract_y
_atom_site_fract_z
_atom_site_U_iso_or_equiv
_atom_site_adp_type
_atom_site_occupancy
_atom_site_symmetry_multiplicity
_atom_site_calc_flag
_atom_site_refinement_flags
Mn1 Mn 0.90688(4) 0.24168(4) 0.95029(14) 0.0344(3) Uani 1 1 d .
O1 O 0.8817(2) 0.18134(19) 0.7706(5) 0.0447(15) Uani 1 1 d .
O2 O 0.81950(18) 0.12178(19) 0.6263(5) 0.0401(13) Uani 1 1 d .
O3 O 0.70146(17) 0.07043(18) 0.6304(6) 0.0506(15) Uani 1 1 d .
O4 O 0.65017(17) 0.07126(19) 0.8193(5) 0.0418(14) Uani 1 1 d .
O5 O 0.94454(19) 0.30722(18) 0.7828(5) 0.0612(17) Uani 1 1 d .
H1W H 0.9809 0.3167 0.7808 0.092 Uiso 1 1 d R
H2W H 0.9331 0.3281 0.7953 0.092 Uiso 1 1 d R
N1 N 0.8175(2) 0.2146(2) 0.8948(6) 0.0363(15) Uani 1 1 d .
N2 N 0.7288(2) 0.1697(2) 0.9154(6) 0.0360(16) Uani 1 1 d .
H2 H 0.6969 0.1613 0.9458 0.043 Uiso 1 1 calc R
C1 C 0.7960(3) 0.1684(3) 0.8074(7) 0.0306(18) Uani 1 1 d .
C2 C 0.7403(3) 0.1388(3) 0.8171(8) 0.0315(19) Uani 1 1 d .
C3 C 0.7745(3) 0.2147(3) 0.9564(8) 0.039(2) Uani 1 1 d .
C4 C 0.8349(4) 0.1575(3) 0.7330(8) 0.034(2) Uani 1 1 d .
C5 C 0.6937(3) 0.0907(3) 0.7581(9) 0.032(2) Uani 1 1 d .
C6 C 0.7775(3) 0.2606(3) 1.0499(9) 0.046(2) Uani 1 1 d .
C7 C 0.7315(3) 0.2492(3) 1.1427(8) 0.051(2) Uani 1 1 d .
H7 H 0.7019 0.2147 1.1535 0.061 Uiso 1 1 calc R
C8 C 0.7350(4) 0.2935(4) 1.2139(10) 0.065(3) Uani 1 1 d .
H8 H 0.7055 0.2894 1.2701 0.078 Uiso 1 1 calc R
C9 C 0.7788(4) 0.3422(4) 1.2061(11) 0.081(3) Uani 1 1 d .
H9 H 0.7808 0.3700 1.2666 0.097 Uiso 1 1 calc R
C10 C 0.8213(4) 0.3526(4) 1.1098(12) 0.073(3) Uani 1 1 d .
H10 H 0.8498 0.3877 1.0965 0.088 Uiso 1 1 calc R
C11 C 0.8209(4) 0.3120(3) 1.0373(9) 0.052(2) Uani 1 1 d .
H11 H 0.8503 0.3182 0.9771 0.062 Uiso 1 1 calc R

loop_
_atom_site_aniso_label
_atom_site_aniso_U_11
_atom_site_aniso_U_22
_atom_site_aniso_U_33
_atom_site_aniso_U_23
_atom_site_aniso_U_13
_atom_site_aniso_U_12
Mn1 0.0289(8) 0.0385(8) 0.0306(5) -0.0028(7) 0.0002(7) 0.0129(6)
O1 0.024(3) 0.070(4) 0.041(3) -0.020(3) -0.010(3) 0.024(3)
O2 0.035(3) 0.036(4) 0.050(3) -0.004(3) 0.002(3) 0.018(3)
O3 0.029(3) 0.047(4) 0.055(4) -0.007(3) 0.008(3) 0.003(3)
O4 0.025(3) 0.050(4) 0.033(3) -0.007(3) 0.013(3) 0.006(3)
O5 0.065(4) 0.073(4) 0.060(4) 0.025(3) 0.022(3) 0.045(4)
N1 0.036(4) 0.034(4) 0.037(4) -0.001(3) 0.008(3) 0.016(3)
N2 0.022(4) 0.049(4) 0.032(4) -0.001(3) -0.002(3) 0.015(4)
C1 0.035(5) 0.030(5) 0.027(4) -0.006(4) 0.002(4) 0.017(4)
C2 0.027(5) 0.044(5) 0.035(4) -0.007(4) 0.007(4) 0.026(5)
C3 0.029(5) 0.054(6) 0.035(4) 0.018(5) 0.000(4) 0.022(5)
C4 0.029(5) 0.042(6) 0.031(5) -0.009(4) -0.007(4) 0.017(5)
C5 0.018(5) 0.025(5) 0.050(5) -0.005(4) 0.003(4) 0.008(4)
C6 0.065(7) 0.048(6) 0.045(5) -0.026(5) -0.016(5) 0.043(6)
C7 0.052(6) 0.059(7) 0.054(6) -0.019(5) 0.001(5) 0.037(5)
C8 0.052(7) 0.069(7) 0.088(7) -0.036(6) -0.020(6) 0.041(6)
C9 0.096(10) 0.071(8) 0.105(9) -0.035(7) -0.020(7) 0.063(8)
C10 0.090(9) 0.036(7) 0.098(9) 0.000(7) 0.017(7) 0.035(6)
C11 0.055(7) 0.031(5) 0.067(7) 0.006(5) 0.006(5) 0.020(5)

loop_
_atom_type_symbol
_atom_type_description
_atom_type_scat_dispersion_real
_atom_type_scat_dispersion_imag
_atom_type_scat_source
C C 0.0033 0.0016 'International Tables Vol C Tables 4.2.6.8 and 6.1.1.4'
H H 0.0000 0.0000 'International Tables Vol C Tables 4.2.6.8 and 6.1.1.4'
N N 0.0061 0.0033 'International Tables Vol C Tables 4.2.6.8 and 6.1.1.4'
O O 0.0106 0.0060 'International Tables Vol C Tables 4.2.6.8 and 6.1.1.4'
Mn Mn 0.3368 0.7283 'International Tables Vol C Tables 4.2.6.8 and 6.1.1.4'

loop_
_geom_angle_atom_site_label_1
_geom_angle_atom_site_label_2
_geom_angle_atom_site_label_3
_geom_angle
_geom_angle_site_symmetry_1
_geom_angle_site_symmetry_3
O3 Mn1 O4 86.53(19) 4_665 18_544
O3 Mn1 O2 86.47(19) 4_665 4_665
O4 Mn1 O2 84.45(18) 18_544 4_665
O3 Mn1 O1 178.1(2) 4_665 .
O4 Mn1 O1 94.06(18) 18_544 .
O2 Mn1 O1 91.79(18) 4_665 .
O3 Mn1 O5 90.54(18) 4_665 .
O4 Mn1 O5 90.02(17) 18_544 .
O2 Mn1 O5 173.86(19) 4_665 .
O1 Mn1 O5 91.26(19) . .
O3 Mn1 N1 106.0(2) 4_665 .
O4 Mn1 N1 165.13(19) 18_544 .
O2 Mn1 N1 88.27(17) 4_665 .
O1 Mn1 N1 73.18(19) . .
O5 Mn1 N1 97.71(18) . .
C4 O1 Mn1 118.7(5) . .
C4 O2 Mn1 135.0(5) . 4_664
C5 O3 Mn1 139.6(4) . 4_664
C5 O4 Mn1 134.2(5) . 12_444
Mn1 O5 H1W 105.1 . .
Mn1 O5 H2W 109.3 . .
H1W O5 H2W 125.7 . .
C3 N1 C1 104.8(6) . .
C3 N1 Mn1 140.4(5) . .
C1 N1 Mn1 109.0(5) . .
C3 N2 C2 110.3(6) . .
C3 N2 H2 124.8 . .
C2 N2 H2 124.8 . .
N1 C1 C2 112.2(7) . .
N1 C1 C4 115.7(7) . .
C2 C1 C4 131.9(7) . .
C1 C2 N2 102.5(6) . .
C1 C2 C5 142.2(7) . .
N2 C2 C5 115.2(6) . .
N1 C3 N2 110.0(7) . .
N1 C3 C6 124.4(7) . .
N2 C3 C6 125.4(7) . .
O1 C4 O2 119.3(8) . .
O1 C4 C1 120.6(8) . .
O2 C4 C1 120.1(7) . .
O4 C5 O3 122.1(7) . .
O4 C5 C2 121.9(7) . .
O3 C5 C2 116.0(6) . .
C11 C6 C7 121.5(7) . .
C11 C6 C3 120.9(8) . .
C7 C6 C3 117.5(8) . .
C8 C7 C6 114.3(8) . .
C8 C7 H7 122.8 . .
C6 C7 H7 122.8 . .
C9 C8 C7 122.7(9) . .
C9 C8 H8 118.6 . .
C7 C8 H8 118.6 . .
C8 C9 C10 121.5(9) . .
C8 C9 H9 119.3 . .
C10 C9 H9 119.3 . .
C11 C10 C9 119.0(8) . .
C11 C10 H10 120.5 . .
C9 C10 H10 120.5 . .
C10 C11 C6 120.6(8) . .
C10 C11 H11 119.7 . .
C6 C11 H11 119.7 . .

loop_
_geom_bond_atom_site_label_1
_geom_bond_atom_site_label_2
_geom_bond_distance
_geom_bond_site_symmetry_2
Mn1 O3 2.119(5) 4_665
Mn1 O4 2.160(4) 18_544
Mn1 O2 2.161(5) 4_665
Mn1 O1 2.173(4) .
Mn1 O5 2.191(4) .
Mn1 N1 2.321(6) .
O1 C4 1.205(8) .
O2 C4 1.287(8) .
O2 Mn1 2.161(5) 4_664
O3 C5 1.327(8) .
O3 Mn1 2.119(5) 4_664
O4 C5 1.205(7) .
O4 Mn1 2.160(4) 12_444
O5 H1W 0.9349 .
O5 H2W 0.8200 .
N1 C3 1.344(7) .
N1 C1 1.375(7) .
N2 C3 1.347(7) .
N2 C2 1.384(7) .
N2 H2 0.8600 .
C1 C2 1.383(9) .
C1 C4 1.450(10) .
C2 C5 1.450(8) .
C3 C6 1.512(9) .
C6 C11 1.376(10) .
C6 C7 1.437(9) .
C7 C8 1.371(9) .
C7 H7 0.9300 .
C8 C9 1.330(11) .
C8 H8 0.9300 .
C9 C10 1.385(11) .
C9 H9 0.9300 .
C10 C11 1.318(10) .
C10 H10 0.9300 .
C11 H11 0.9300 .

loop_
_geom_hbond_atom_site_label_D
_geom_hbond_atom_site_label_H
_geom_hbond_atom_site_label_A
_geom_hbond_distance_DH
_geom_hbond_distance_HA
_geom_hbond_distance_DA
_geom_hbond_angle_DHA
_geom_hbond_site_symmetry_A
O5 H1W O3 0.93 1.88 2.730(6) 150.5 18_544

loop_
_geom_torsion_atom_site_label_1
_geom_torsion_atom_site_label_2
_geom_torsion_atom_site_label_3
_geom_torsion_atom_site_label_4
_geom_torsion
_geom_torsion_site_symmetry_1
O3 Mn1 O1 C4 57(6) 4_665
O4 Mn1 O1 C4 165.1(5) 18_544
O2 Mn1 O1 C4 80.6(5) 4_665
O5 Mn1 O1 C4 -104.8(5) .
N1 Mn1 O1 C4 -7.1(5) .
O3 Mn1 N1 C3 -17.7(8) 4_665
O4 Mn1 N1 C3 128.7(8) 18_544
O2 Mn1 N1 C3 68.1(7) 4_665
O1 Mn1 N1 C3 160.5(8) .
O5 Mn1 N1 C3 -110.5(7) .
O3 Mn1 N1 C1 -165.0(4) 4_665
O4 Mn1 N1 C1 -18.5(10) 18_544
O2 Mn1 N1 C1 -79.1(4) 4_665
O1 Mn1 N1 C1 13.2(4) .
O5 Mn1 N1 C1 102.2(4) .
C3 N1 C1 C2 -1.8(7) .
Mn1 N1 C1 C2 157.3(4) .
C3 N1 C1 C4 -177.3(5) .
Mn1 N1 C1 C4 -18.2(6) .
N1 C1 C2 N2 0.2(7) .
C4 C1 C2 N2 174.7(6) .
N1 C1 C2 C5 177.4(9) .
C4 C1 C2 C5 -8.1(15) .
C3 N2 C2 C1 1.5(7) .
C3 N2 C2 C5 -176.6(6) .
C1 N1 C3 N2 2.8(7) .
Mn1 N1 C3 N2 -145.3(6) .
C1 N1 C3 C6 -173.8(6) .
Mn1 N1 C3 C6 38.2(11) .
C2 N2 C3 N1 -2.8(8) .
C2 N2 C3 C6 173.7(6) .
Mn1 O1 C4 O2 179.8(4) .
Mn1 O1 C4 C1 -0.7(9) .
Mn1 O2 C4 O1 -148.0(5) 4_664
Mn1 O2 C4 C1 32.4(10) 4_664
N1 C1 C4 O1 14.0(9) .
C2 C1 C4 O1 -160.3(7) .
N1 C1 C4 O2 -166.4(6) .
C2 C1 C4 O2 19.3(11) .
Mn1 O4 C5 O3 8.0(12) 12_444
Mn1 O4 C5 C2 -174.1(5) 12_444
Mn1 O3 C5 O4 162.6(5) 4_664
Mn1 O3 C5 C2 -15.4(11) 4_664
C1 C2 C5 O4 164.0(9) .
N2 C2 C5 O4 -19.0(10) .
C1 C2 C5 O3 -17.9(14) .
N2 C2 C5 O3 159.0(6) .
N1 C3 C6 C11 21.7(11) .
N2 C3 C6 C11 -154.3(7) .
N1 C3 C6 C7 -162.9(7) .
N2 C3 C6 C7 21.1(10) .
C11 C6 C7 C8 0.7(11) .
C3 C6 C7 C8 -174.7(6) .
C6 C7 C8 C9 -4.4(12) .
C7 C8 C9 C10 8.0(15) .
C8 C9 C10 C11 -7.5(15) .
C9 C10 C11 C6 3.8(14) .
C7 C6 C11 C10 -0.6(12) .
C3 C6 C11 C10 174.6(8) .
